data_7063275
loop_
_publ_author_name
'Elghoul, Amal'
'Hajlaoui, Fadhel'
'Karoui, Karim'
'Allain, Magali'
'Mercier, Nicolas'
'Kozma, Erika'
'Botta, Chiara'
'Zouari, Nabil'

_publ_section_title
;
 Crystal structure, semiconducting and photoluminescence (PL) properties
 of hybrid tin perovskite-like materials: [Cl--(CH2)2--NH3]2SnCl6 and
 [Cl--(CH2)2--NH3]2SnBr5.65Cl0.35
;
_journal_issue 27
_journal_name_full 'New Journal of Chemistry'
_journal_page_first 12235
_journal_page_last 12245
_journal_paper_doi 10.1039/D4NJ01858C
_journal_volume 48
_journal_year 2024
_chemical_formula_moiety '2(C2 H7 Cl N), Cl6 Sn'
_chemical_formula_sum 'C4 H14 Cl8 N2 Sn'
_chemical_formula_weight 492.46
_space_group_IT_number 11
_space_group_name_Hall '-P 2yb'
_space_group_name_H-M_alt 'P 1 21/m 1'
_symmetry_cell_setting monoclinic
_symmetry_Int_Tables_number 11
_symmetry_space_group_name_Hall '-P 2yb'
_symmetry_space_group_name_H-M 'P 1 21/m 1'
_atom_sites_solution_hydrogens geom
_atom_sites_solution_primary dual
_atom_sites_solution_secondary difmap
_audit_creation_date 2024-05-22T15:13:35-00:00
_audit_creation_method 'WinGX routine CIF_UPDATE'
_audit_update_record
;
2024-05-27 deposited with the CCDC.	2024-06-11 downloaded from the CCDC.
;
_cell_angle_alpha 90
_cell_angle_beta 108.009(7)
_cell_angle_gamma 90
_cell_formula_units_Z 2
_cell_length_a 10.1028(7)
_cell_length_b 7.1224(5)
_cell_length_c 11.7984(7)
_cell_measurement_reflns_used 5366
_cell_measurement_temperature 293.5(5)
_cell_measurement_theta_max 75.942
_cell_measurement_theta_min 3.851
_cell_volume 807.38(10)
_computing_cell_refinement 'CrysAlisPro 1.171.42.102a (Rigaku OD, 2023)'
_computing_data_collection 'CrysAlisPro 1.171.42.102a (Rigaku OD, 2023)'
_computing_data_reduction 'CrysAlisPro 1.171.42.102a (Rigaku OD, 2023)'
_computing_molecular_graphics 'DIAMOND 3.2k (Crystal Impact GbR, 2014)'
_computing_publication_material 'WinGX publication routines (Farrugia, V2021)'
_computing_structure_refinement 'SHELXL-2019/3 (Sheldrick, 2019)'
_computing_structure_solution 'SHELXT-2018/2 (Sheldrick, 2018)'
_diffrn_ambient_temperature 293.5(5)
_diffrn_detector_area_resol_mean 5.199
_diffrn_measured_fraction_theta_full 0.98
_diffrn_measured_fraction_theta_max 0.98
_diffrn_measurement_device_type 'SuperNova, Single source at offset, AtlasS2'
_diffrn_measurement_method '\w scans'
_diffrn_radiation_monochromator mirror
_diffrn_radiation_type CuK\a
_diffrn_radiation_wavelength 1.54184
_diffrn_reflns_av_R_equivalents 0.0541
_diffrn_reflns_av_unetI/netI 0.0271
_diffrn_reflns_Laue_measured_fraction_full 0.98
_diffrn_reflns_Laue_measured_fraction_max 0.98
_diffrn_reflns_limit_h_max 12
_diffrn_reflns_limit_h_min -12
_diffrn_reflns_limit_k_max 8
_diffrn_reflns_limit_k_min -8
_diffrn_reflns_limit_l_max 14
_diffrn_reflns_limit_l_min -14
_diffrn_reflns_number 6361
_diffrn_reflns_point_group_measured_fraction_full 0.98
_diffrn_reflns_point_group_measured_fraction_max 0.98
_diffrn_reflns_theta_full 76.164
_diffrn_reflns_theta_max 76.164
_diffrn_reflns_theta_min 3.94
_exptl_absorpt_coefficient_mu 24.582
_exptl_absorpt_correction_T_max 0.254
_exptl_absorpt_correction_T_min 0.032
_exptl_absorpt_correction_type gaussian
_exptl_absorpt_process_details
;
        CrysAlisPro 1.171.42.102a (Rigaku Oxford Diffraction, 2023)
        Numerical absorption correction based on gaussian integration over
        a multifaceted crystal model
        Empirical absorption correction using spherical harmonics,
        implemented in SCALE3 ABSPACK scaling algorithm.
;
_exptl_crystal_colour colorless
_exptl_crystal_density_diffrn 2.026
_exptl_crystal_description prism
_exptl_crystal_F_000 476
_exptl_crystal_size_max 0.297
_exptl_crystal_size_mid 0.168
_exptl_crystal_size_min 0.11
_refine_diff_density_max 0.673
_refine_diff_density_min -1.463
_refine_diff_density_rms 0.133
_refine_ls_extinction_coef 0.0032(5)
_refine_ls_extinction_expression Fc^*^=kFc[1+0.001xFc^2^\l^3^/sin(2\q)]^-1/4^
_refine_ls_extinction_method 'SHELXL-2019/2 (Sheldrick 2019)'
_refine_ls_goodness_of_fit_ref 1.165
_refine_ls_hydrogen_treatment constr
_refine_ls_matrix_type full
_refine_ls_number_parameters 110
_refine_ls_number_reflns 1789
_refine_ls_number_restraints 7
_refine_ls_restrained_S_all 1.163
_refine_ls_R_factor_all 0.0442
_refine_ls_R_factor_gt 0.0435
_refine_ls_shift/su_max 0
_refine_ls_shift/su_mean 0
_refine_ls_structure_factor_coef Fsqd
_refine_ls_weighting_details 'w=1/[\s^2^(Fo^2^)+(0.0868P)^2^+0.4847P] where P=(Fo^2^+2Fc^2^)/3'
_refine_ls_weighting_scheme calc
_refine_ls_wR_factor_gt 0.1311
_refine_ls_wR_factor_ref 0.1335
_reflns_Friedel_coverage 0
_reflns_number_gt 1747
_reflns_number_total 1789
_reflns_threshold_expression 'I > 2\s(I)'
_cod_data_source_file d4nj01858c2.cif
_cod_data_source_block nz-sncl6-293k_auto
_cod_depositor_comments 'Adding full bibliography for 7063275--7063276.cif.'
_cod_original_cell_volume 807.37(10)
_cod_original_sg_symbol_H-M 'P 21/m'
_cod_database_code 7063275
_shelx_shelxl_version_number 2019/3

loop_
_symmetry_equiv_pos_as_xyz
'x, y, z'
'-x, y+1/2, -z'
'-x, -y, -z'
'x, -y-1/2, z'

loop_
_atom_site_label
_atom_site_type_symbol
_atom_site_fract_x
_atom_site_fract_y
_atom_site_fract_z
_atom_site_U_iso_or_equiv
_atom_site_adp_type
_atom_site_occupancy
_atom_site_site_symmetry_order
_atom_site_calc_flag
_atom_site_refinement_flags_posn
_atom_site_refinement_flags_adp
_atom_site_refinement_flags_occupancy
_atom_site_disorder_assembly
_atom_site_disorder_group
C1 C 0.7862(11) 0.213(4) -0.0433(11) 0.085(7) Uani 0.5 1 d . . P A -1
H1A H 0.832189 0.252552 0.038045 0.103 Uiso 0.5 1 calc R U P A -1
H1B H 0.801268 0.078886 -0.047936 0.103 Uiso 0.5 1 calc R U P A -1
C2 C 0.8481(11) 0.311(2) -0.1234(13) 0.100(5) Uani 0.5 1 d . . P A -1
H2A H 0.839262 0.445848 -0.115135 0.119 Uiso 0.5 1 calc R U P A -1
H2B H 0.799553 0.277241 -0.205296 0.119 Uiso 0.5 1 calc R U P A -1
C3 C 0.8651(8) 0.75 0.5085(8) 0.076(2) Uani 1 2 d S T P B .
H3A H 0.88779 0.821837 0.447142 0.091 Uiso 0.5 1 calc R U P . .
H3B H 0.897025 0.622214 0.505445 0.091 Uiso 0.5 1 calc R U P . .
C4 C 0.9387(11) 0.8333(18) 0.6284(11) 0.081(3) Uani 0.5 1 d D . P . .
H4A H 0.886077 0.934892 0.648563 0.098 Uiso 0.14(2) 1 calc R U P B 1
H4B H 1.031563 0.876414 0.634071 0.098 Uiso 0.14(2) 1 calc R U P B 1
H4C H 0.906972 0.961593 0.629684 0.098 Uiso 0.36(2) 1 calc R U P B 2
H4D H 1.037567 0.837582 0.638295 0.098 Uiso 0.36(2) 1 calc R U P B 2
N1 N 0.6344(7) 0.25 -0.0737(6) 0.0708(16) Uani 1 2 d S T P . .
H1C H 0.591043 0.206137 -0.146384 0.085 Uiso 0.5 1 calc R U P A -1
H1D H 0.619994 0.3731 -0.07194 0.085 Uiso 0.5 1 calc R U P A -1
H1E H 0.601169 0.193023 -0.021052 0.085 Uiso 0.5 1 calc R U P A -1
N2 N 0.7150(6) 0.75 0.4852(6) 0.0710(16) Uani 1 2 d S T P . .
H2C H 0.673863 0.700044 0.41384 0.107 Uiso 0.5 1 calc R U P B .
H2D H 0.685414 0.867379 0.486765 0.107 Uiso 0.5 1 calc R U P . .
H2E H 0.693973 0.682577 0.540797 0.107 Uiso 0.5 1 calc R U P . .
Cl1 Cl 0.40021(18) 0.25 0.07663(13) 0.0637(4) Uani 1 2 d S T P . .
Cl2 Cl 0.43921(11) 0.00816(17) 0.33573(10) 0.0596(3) Uani 1 1 d . . . . .
Cl3 Cl 0.69841(14) 0.49331(19) 0.21034(11) 0.0687(3) Uani 1 1 d . . . . .
Cl4 Cl 0.74065(17) 0.25 0.47164(14) 0.0613(4) Uani 1 2 d S T P . .
Cl5 Cl 1.0256(2) 0.25 -0.0877(4) 0.1262(11) Uani 1 2 d S T P . .
Cl6A Cl 0.942(3) 0.627(6) 0.717(4) 0.123(10) Uani 0.14(2) 1 d D U P B 1
Cl6B Cl 0.9148(15) 0.716(4) 0.7466(12) 0.119(9) Uani 0.36(2) 1 d . U P B 2
Sn1 Sn 0.57167(3) 0.25 0.27368(3) 0.0473(2) Uani 1 2 d S T P . .

loop_
_atom_site_aniso_label
_atom_site_aniso_U_11
_atom_site_aniso_U_22
_atom_site_aniso_U_33
_atom_site_aniso_U_23
_atom_site_aniso_U_13
_atom_site_aniso_U_12
C1 0.075(5) 0.10(2) 0.081(6) 0.013(8) 0.024(4) -0.009(7)
C2 0.060(5) 0.102(11) 0.134(11) 0.031(8) 0.026(6) -0.004(5)
C3 0.067(4) 0.082(5) 0.081(5) 0 0.024(4) 0
C4 0.063(5) 0.090(7) 0.081(7) 0.008(6) 0.008(5) -0.006(5)
N1 0.072(4) 0.078(4) 0.065(3) 0 0.025(3) 0
N2 0.059(3) 0.082(4) 0.065(3) 0 0.010(3) 0
Cl1 0.0665(9) 0.0754(10) 0.0429(7) 0 0.0077(6) 0
Cl2 0.0638(6) 0.0576(6) 0.0577(6) 0.0047(5) 0.0195(4) -0.0088(5)
Cl3 0.0768(7) 0.0636(7) 0.0696(7) 0.0083(6) 0.0284(5) -0.0121(6)
Cl4 0.0631(8) 0.0660(9) 0.0481(7) 0 0.0073(6) 0
Cl5 0.0628(11) 0.140(3) 0.175(3) 0 0.0363(15) 0
Cl6A 0.073(10) 0.19(2) 0.088(14) 0.053(15) -0.002(8) -0.003(12)
Cl6B 0.079(4) 0.18(2) 0.082(5) 0.048(12) 0.002(3) -0.014(9)
Sn1 0.0530(3) 0.0460(3) 0.0423(3) 0 0.01383(19) 0

loop_
_atom_type_symbol
_atom_type_description
_atom_type_scat_dispersion_real
_atom_type_scat_dispersion_imag
_atom_type_scat_source
C C 0.0181 0.0091 'International Tables Vol C Tables 4.2.6.8 and 6.1.1.4'
H H 0 0 'International Tables Vol C Tables 4.2.6.8 and 6.1.1.4'
N N 0.0311 0.018 'International Tables Vol C Tables 4.2.6.8 and 6.1.1.4'
Cl Cl 0.3639 0.7018 'International Tables Vol C Tables 4.2.6.8 and 6.1.1.4'
Sn Sn 0.0259 5.4591 'International Tables Vol C Tables 4.2.6.8 and 6.1.1.4'

loop_
_geom_angle_atom_site_label_1
_geom_angle_atom_site_label_2
_geom_angle_atom_site_label_3
_geom_angle
_geom_angle_site_symmetry_1
_geom_angle_site_symmetry_3
_geom_angle_publ_flag
C2 C1 N1 111.9(13) . . ?
C2 C1 H1A 109.2 . . ?
N1 C1 H1A 109.2 . . ?
C2 C1 H1B 109.2 . . ?
N1 C1 H1B 109.2 . . ?
H1A C1 H1B 107.9 . . ?
C1 C2 Cl5 109.4(10) . . ?
C1 C2 H2A 109.8 . . ?
Cl5 C2 H2A 109.8 . . ?
C1 C2 H2B 109.8 . . ?
Cl5 C2 H2B 109.8 . . ?
H2A C2 H2B 108.2 . . ?
N2 C3 C4 111.2(7) . . ?
N2 C3 H3A 109.4 . . ?
C4 C3 H3A 109.4 . . ?
N2 C3 H3B 109.4 . . ?
C4 C3 H3B 109.4 . . ?
H3A C3 H3B 108 . . ?
N2 C3 H3A 109.4(4) . 4_575 ?
C4 C3 H3A 138.5(5) . 4_575 ?
H3A C3 H3A 63.7 . 4_575 ?
H3B C3 H3A 47.1 . 4_575 ?
N2 C3 H3B 109.40(4) . 4_575 ?
C4 C3 H3B 65.8(5) . 4_575 ?
H3A C3 H3B 47.1 . 4_575 ?
H3B C3 H3B 139.5 . 4_575 ?
H3A C3 H3B 108 4_575 4_575 ?
C3 C4 Cl6B 115.0(10) . . ?
C3 C4 Cl6A 98.1(17) . . ?
C3 C4 H4A 112.1 . . ?
Cl6A C4 H4A 112.1 . . ?
C3 C4 H4B 112.1 . . ?
Cl6A C4 H4B 112.1 . . ?
H4A C4 H4B 109.8 . . ?
C3 C4 H4C 108.5 . . ?
Cl6B C4 H4C 108.5 . . ?
C3 C4 H4D 108.5 . . ?
Cl6B C4 H4D 108.5 . . ?
H4C C4 H4D 107.5 . . ?
Cl6A C4 H3B 136.6(19) . 4_575 ?
H4A C4 H3B 94.2 . 4_575 ?
H4B C4 H3B 88.6 . 4_575 ?
C1 N1 H1C 109.5 . . ?
C1 N1 H1D 109.5 . . ?
H1C N1 H1D 109.5 . . ?
C1 N1 H1E 109.5 . . ?
H1C N1 H1E 109.5 . . ?
H1D N1 H1E 109.5 . . ?
C3 N2 H2C 109.5 . . ?
C3 N2 H2D 109.5 . . ?
H2C N2 H2D 109.5 . . ?
C3 N2 H2E 109.5 . . ?
H2C N2 H2E 109.5 . . ?
H2D N2 H2E 109.5 . . ?
C3 N2 H2C 109.5(14) . 4_575 ?
H2C N2 H2C 47.1 . 4_575 ?
H2D N2 H2C 65.3 . 4_575 ?
H2E N2 H2C 139.9 . 4_575 ?
C3 N2 H2D 109.5(3) . 4_575 ?
H2C N2 H2D 65.3 . 4_575 ?
H2D N2 H2D 139.9 . 4_575 ?
H2E N2 H2D 47.1 . 4_575 ?
H2C N2 H2D 109.5 4_575 4_575 ?
C3 N2 H2E 109.5(17) . 4_575 ?
H2C N2 H2E 139.9 . 4_575 ?
H2D N2 H2E 47.1 . 4_575 ?
H2E N2 H2E 65.3 . 4_575 ?
H2C N2 H2E 109.5 4_575 4_575 ?
H2D N2 H2E 109.5 4_575 4_575 ?
Cl6A Cl6A H4A 118(2) 4_575 4_575 ?
C4 Cl6A H4A 89(2) . 4_575 ?
Cl6B Cl6B C4 60.7(12) 4_575 . ?
C4 Cl6B H4A 76.6(12) . 4_575 ?
Cl3 Sn1 Cl3 92.11(7) . 4_565 ?
Cl3 Sn1 Cl2 88.77(5) . 4_565 ?
Cl3 Sn1 Cl2 178.78(4) 4_565 4_565 ?
Cl3 Sn1 Cl2 178.78(4) . . ?
Cl3 Sn1 Cl2 88.77(5) 4_565 . ?
Cl2 Sn1 Cl2 90.33(6) 4_565 . ?
Cl3 Sn1 Cl4 90.88(4) . . ?
Cl3 Sn1 Cl4 90.88(4) 4_565 . ?
Cl2 Sn1 Cl4 89.95(4) 4_565 . ?
Cl2 Sn1 Cl4 89.95(4) . . ?
Cl3 Sn1 Cl1 89.61(4) . . ?
Cl3 Sn1 Cl1 89.61(4) 4_565 . ?
Cl2 Sn1 Cl1 89.55(4) 4_565 . ?
Cl2 Sn1 Cl1 89.55(4) . . ?
Cl4 Sn1 Cl1 179.29(5) . . ?

loop_
_geom_bond_atom_site_label_1
_geom_bond_atom_site_label_2
_geom_bond_distance
_geom_bond_site_symmetry_2
_geom_bond_publ_flag
C1 C2 1.463(19) . ?
C1 N1 1.488(12) . ?
C1 H1A 0.97 . ?
C1 H1B 0.97 . ?
C2 Cl5 1.765(11) . ?
C2 H2A 0.97 . ?
C2 H2B 0.97 . ?
C3 N2 1.455(9) . ?
C3 C4 1.502(14) . ?
C3 H3A 0.97 . ?
C3 H3B 0.97 . ?
C3 H3A 0.97 4_575 ?
C3 H3B 0.97 4_575 ?
C4 Cl6B 1.706(18) . ?
C4 Cl6A 1.800(18) . ?
C4 H4A 0.97 . ?
C4 H4B 0.97 . ?
C4 H4C 0.97 . ?
C4 H4D 0.97 . ?
N1 H1C 0.89 . ?
N1 H1D 0.89 . ?
N1 H1E 0.89 . ?
N2 H2C 0.89 . ?
N2 H2D 0.89 . ?
N2 H2E 0.89 . ?
N2 H2C 0.89(6) 4_575 ?
N2 H2D 0.890(13) 4_575 ?
N2 H2E 0.89(7) 4_575 ?
Cl1 Sn1 2.4322(15) . ?
Cl2 Sn1 2.4289(11) . ?
Cl3 Sn1 2.4068(12) . ?
Cl4 Sn1 2.4298(15) . ?
Cl6A Cl6A 1.75(9) 4_575 ?
Cl6B Cl6B 0.49(6) 4_575 ?

loop_
_geom_torsion_atom_site_label_1
_geom_torsion_atom_site_label_2
_geom_torsion_atom_site_label_3
_geom_torsion_atom_site_label_4
_geom_torsion
_geom_torsion_site_symmetry_1
_geom_torsion_site_symmetry_2
_geom_torsion_site_symmetry_3
_geom_torsion_site_symmetry_4
_geom_torsion_publ_flag
N1 C1 C2 Cl5 -176.6(11) . . . . ?
N2 C3 C4 Cl6B 61.7(13) . . . . ?
N2 C3 C4 Cl6A 83.0(16) . . . . ?
C3 C4 Cl6A Cl6A -153(2) . . . 4_575 ?
C3 C4 Cl6B Cl6B -139.6(11) . . . 4_575 ?
